data_4507080
loop_
_publ_author_name
'Nath, Bhaskar'
'Baruah, Jubaraj B.'

_publ_section_title
;
 Quasi-Isostructural Solvates of
 Bis(4-hydroxy-3,5-dimethylphenyl)(4-N,N-dimethylaminophenyl)methane
;
_journal_issue 12
_journal_name_full 'Crystal Growth &amp; Design'
_journal_page_first 6173
_journal_paper_doi 10.1021/cg3013427
_journal_volume 12
_journal_year 2012
_chemical_formula_sum 'C29 H37 N O5'
_chemical_formula_weight 479.60
_chemical_name_systematic
; 
 ? 
;
_space_group_IT_number 2
_symmetry_cell_setting triclinic
_symmetry_space_group_name_Hall '-P 1'
_symmetry_space_group_name_H-M 'P -1'
_atom_sites_solution_hydrogens geom
_atom_sites_solution_primary direct
_atom_sites_solution_secondary difmap
_audit_creation_method SHELXL-97
_cell_angle_alpha 68.077(4)
_cell_angle_beta 88.819(4)
_cell_angle_gamma 68.848(4)
_cell_formula_units_Z 2
_cell_length_a 9.8237(11)
_cell_length_b 11.8361(13)
_cell_length_c 13.2385(14)
_cell_measurement_temperature 296(2)
_cell_volume 1320.1(3)
_computing_cell_refinement 'Bruker SMART'
_computing_data_collection 'Bruker SMART'
_computing_data_reduction 'Bruker SAINT'
_computing_molecular_graphics 'Bruker SHELXTL'
_computing_publication_material 'Bruker SHELXTL'
_computing_structure_refinement 'SHELXL-97 (Sheldrick, 1997)'
_computing_structure_solution 'SHELXS-97 (Sheldrick, 1990)'
_diffrn_ambient_temperature 296(2)
_diffrn_measured_fraction_theta_full 0.985
_diffrn_measured_fraction_theta_max 0.985
_diffrn_measurement_device_type 'CCD area detector'
_diffrn_measurement_method 'phi and omega scans'
_diffrn_radiation_monochromator graphite
_diffrn_radiation_source 'fine-focus sealed tube'
_diffrn_radiation_type MoK\a
_diffrn_radiation_wavelength 0.71073
_diffrn_reflns_av_R_equivalents 0.0511
_diffrn_reflns_av_sigmaI/netI 0.1013
_diffrn_reflns_limit_h_max 11
_diffrn_reflns_limit_h_min -11
_diffrn_reflns_limit_k_max 11
_diffrn_reflns_limit_k_min -14
_diffrn_reflns_limit_l_max 15
_diffrn_reflns_limit_l_min -15
_diffrn_reflns_number 13340
_diffrn_reflns_theta_full 25.24
_diffrn_reflns_theta_max 25.24
_diffrn_reflns_theta_min 1.67
_exptl_absorpt_coefficient_mu 0.082
_exptl_absorpt_correction_type none
_exptl_crystal_colour red
_exptl_crystal_density_diffrn 1.207
_exptl_crystal_density_method 'not measured'
_exptl_crystal_description block
_exptl_crystal_F_000 516
_exptl_crystal_size_max 0.33
_exptl_crystal_size_mid 0.24
_exptl_crystal_size_min 0.16
_refine_diff_density_max 0.452
_refine_diff_density_min -0.374
_refine_diff_density_rms 0.077
_refine_ls_extinction_method none
_refine_ls_goodness_of_fit_ref 1.040
_refine_ls_hydrogen_treatment constr
_refine_ls_matrix_type full
_refine_ls_number_parameters 324
_refine_ls_number_reflns 4704
_refine_ls_number_restraints 0
_refine_ls_restrained_S_all 1.040
_refine_ls_R_factor_all 0.1827
_refine_ls_R_factor_gt 0.0757
_refine_ls_shift/su_max 0.000
_refine_ls_shift/su_mean 0.000
_refine_ls_structure_factor_coef Fsqd
_refine_ls_weighting_details 'calc w=1/[\s^2^(Fo^2^)+(0.0010P)^2^+2.7930P] where P=(Fo^2^+2Fc^2^)/3'
_refine_ls_weighting_scheme calc
_refine_ls_wR_factor_gt 0.1386
_refine_ls_wR_factor_ref 0.1798
_reflns_number_gt 2031
_reflns_number_total 4704
_reflns_threshold_expression >2sigma(I)
_cod_data_source_file cg3013427_si_004.cif
_cod_data_source_block nnddioxane_0m
_cod_depositor_comments
;
The following automatic conversions were performed:

'_symmetry_cell_setting' value 'Triclinic' changed to 'triclinic'
according to /home/saulius/struct/CIF-dictionaries/cif_core.dic
dictionary named 'cif_core.dic' version 2.4.2 from 2011-04-26.

Automatic conversion script
Id: cif_fix_values 1891 2012-01-12 08:04:46Z andrius 
;
_cod_original_cell_volume 1320.1(2)
_cod_original_sg_symbol_H-M 'P-1   '
_cod_database_code 4507080

loop_
_symmetry_equiv_pos_as_xyz
'x, y, z'
'-x, -y, -z'

loop_
_atom_site_label
_atom_site_type_symbol
_atom_site_fract_x
_atom_site_fract_y
_atom_site_fract_z
_atom_site_U_iso_or_equiv
_atom_site_adp_type
_atom_site_occupancy
_atom_site_symmetry_multiplicity
_atom_site_calc_flag
_atom_site_refinement_flags
C4 C 0.6618(5) 0.8525(4) 0.3256(3) 0.0428(11) Uani 1 1 d .
C2 C 0.4219(5) 0.8440(4) 0.2981(4) 0.0457(12) Uani 1 1 d .
C6 C 0.5865(5) 0.8356(5) 0.1596(4) 0.0525(13) Uani 1 1 d .
C3 C 0.5284(5) 0.8508(4) 0.3615(4) 0.0450(12) Uani 1 1 d .
H3 H 0.5094 0.8544 0.4296 0.054 Uiso 1 1 calc R
C1 C 0.4540(5) 0.8370(4) 0.1983(4) 0.0504(12) Uani 1 1 d .
C5 C 0.6883(5) 0.8442(4) 0.2253(4) 0.0499(12) Uani 1 1 d .
H5 H 0.7776 0.8443 0.2005 0.060 Uiso 1 1 calc R
C8 C 0.2781(5) 0.8432(5) 0.3398(4) 0.0641(15) Uani 1 1 d .
H8A H 0.1979 0.9164 0.2886 0.096 Uiso 1 1 calc R
H8B H 0.2761 0.8502 0.4098 0.096 Uiso 1 1 calc R
H8C H 0.2686 0.7625 0.3477 0.096 Uiso 1 1 calc R
C7 C 0.6217(6) 0.8216(6) 0.0519(4) 0.0862(19) Uani 1 1 d .
H7A H 0.6578 0.7302 0.0635 0.129 Uiso 1 1 calc R
H7B H 0.6953 0.8567 0.0245 0.129 Uiso 1 1 calc R
H7C H 0.5341 0.8690 -0.0005 0.129 Uiso 1 1 calc R
C9 C 0.7754(4) 0.8648(4) 0.3943(3) 0.0418(11) Uani 1 1 d .
H9 H 0.8698 0.8328 0.3678 0.050 Uiso 1 1 calc R
C18 C 0.7952(4) 0.7734(4) 0.5151(4) 0.0418(11) Uani 1 1 d .
C19 C 0.8313(5) 0.6393(4) 0.5434(4) 0.0476(12) Uani 1 1 d .
H19 H 0.8429 0.6084 0.4874 0.057 Uiso 1 1 calc R
C22 C 0.7996(5) 0.7297(5) 0.7104(4) 0.0534(13) Uani 1 1 d .
C21 C 0.8330(5) 0.5979(5) 0.7324(4) 0.0541(13) Uani 1 1 d .
C20 C 0.8507(5) 0.5503(5) 0.6499(4) 0.0515(13) Uani 1 1 d .
C23 C 0.7811(5) 0.8159(4) 0.6009(4) 0.0475(12) Uani 1 1 d .
H23 H 0.7586 0.9046 0.5849 0.057 Uiso 1 1 calc R
C25 C 0.8911(6) 0.4050(5) 0.6780(4) 0.0720(16) Uani 1 1 d .
H25A H 0.9880 0.3562 0.7187 0.108 Uiso 1 1 calc R
H25B H 0.8896 0.3903 0.6115 0.108 Uiso 1 1 calc R
H25C H 0.8214 0.3764 0.7216 0.108 Uiso 1 1 calc R
C24 C 0.7815(7) 0.7820(6) 0.8004(4) 0.092(2) Uani 1 1 d .
H24A H 0.7107 0.7567 0.8448 0.138 Uiso 1 1 calc R
H24B H 0.7480 0.8763 0.7681 0.138 Uiso 1 1 calc R
H24C H 0.8744 0.7461 0.8454 0.138 Uiso 1 1 calc R
C10 C 0.7450(4) 1.0069(4) 0.3759(3) 0.0403(11) Uani 1 1 d .
C13 C 0.6969(5) 1.2671(5) 0.3544(4) 0.0496(12) Uani 1 1 d .
C14 C 0.8383(5) 1.1754(5) 0.3635(4) 0.0542(13) Uani 1 1 d .
H14 H 0.9189 1.1994 0.3622 0.065 Uiso 1 1 calc R
C11 C 0.6053(5) 1.0997(4) 0.3660(4) 0.0493(12) Uani 1 1 d .
H11 H 0.5251 1.0754 0.3666 0.059 Uiso 1 1 calc R
C12 C 0.5797(5) 1.2262(4) 0.3554(4) 0.0508(13) Uani 1 1 d .
H12 H 0.4837 1.2849 0.3489 0.061 Uiso 1 1 calc R
C15 C 0.8599(5) 1.0487(5) 0.3745(4) 0.0519(13) Uani 1 1 d .
H15 H 0.9556 0.9893 0.3813 0.062 Uiso 1 1 calc R
C16 C 0.5272(7) 1.4802(5) 0.3510(6) 0.099(2) Uani 1 1 d .
H16A H 0.4631 1.5060 0.2858 0.149 Uiso 1 1 calc R
H16B H 0.5328 1.5570 0.3565 0.149 Uiso 1 1 calc R
H16C H 0.4891 1.4352 0.4142 0.149 Uiso 1 1 calc R
C17 C 0.7897(7) 1.4382(6) 0.3406(6) 0.098(2) Uani 1 1 d .
H17A H 0.8573 1.3854 0.4072 0.147 Uiso 1 1 calc R
H17B H 0.7516 1.5287 0.3320 0.147 Uiso 1 1 calc R
H17C H 0.8400 1.4301 0.2792 0.147 Uiso 1 1 calc R
O1 O 0.3542(4) 0.8278(4) 0.1308(3) 0.0759(11) Uani 1 1 d .
H1 H 0.2699 0.8668 0.1395 0.114 Uiso 1 1 calc R
O2 O 0.8534(5) 0.5070(4) 0.8398(3) 0.0894(13) Uani 1 1 d .
H2 H 0.7733 0.5082 0.8590 0.134 Uiso 1 1 calc R
N1 N 0.6711(5) 1.3942(4) 0.3457(4) 0.0725(13) Uani 1 1 d .
O3 O 1.0370(4) 0.9107(4) 0.1110(3) 0.0840(12) Uani 1 1 d .
C26 C 0.9382(7) 1.0461(6) 0.0790(5) 0.0864(19) Uani 1 1 d .
H26A H 0.9469 1.0754 0.1370 0.104 Uiso 1 1 calc R
H26B H 0.8376 1.0531 0.0687 0.104 Uiso 1 1 calc R
C27 C 1.0276(7) 0.8678(6) 0.0247(5) 0.0887(19) Uani 1 1 d .
H27A H 0.9292 0.8703 0.0131 0.106 Uiso 1 1 calc R
H27B H 1.0966 0.7776 0.0454 0.106 Uiso 1 1 calc R
O4 O 0.6049(8) 0.5541(8) -0.0330(6) 0.154(2) Uani 1 1 d .
C28 C 0.6340(10) 0.4411(11) 0.0615(6) 0.149(4) Uani 1 1 d .
H28A H 0.6084 0.4655 0.1236 0.179 Uiso 1 1 calc R
H28B H 0.7385 0.3877 0.0748 0.179 Uiso 1 1 calc R
C29 C 0.4475(13) 0.6356(9) -0.0529(7) 0.145(3) Uani 1 1 d .
H29A H 0.4196 0.6639 0.0071 0.173 Uiso 1 1 calc R
H29B H 0.4256 0.7134 -0.1203 0.173 Uiso 1 1 calc R
O5 O 0.902(2) 0.509(3) 0.042(2) 0.726(17) Uani 1 1 d .

loop_
_atom_site_aniso_label
_atom_site_aniso_U_11
_atom_site_aniso_U_22
_atom_site_aniso_U_33
_atom_site_aniso_U_23
_atom_site_aniso_U_13
_atom_site_aniso_U_12
C4 0.044(3) 0.040(3) 0.041(3) -0.015(2) 0.009(2) -0.013(2)
C2 0.047(3) 0.043(3) 0.044(3) -0.015(2) 0.009(2) -0.016(2)
C6 0.061(3) 0.059(3) 0.038(3) -0.022(3) 0.009(2) -0.021(3)
C3 0.049(3) 0.043(3) 0.040(3) -0.016(2) 0.012(2) -0.016(2)
C1 0.054(3) 0.049(3) 0.045(3) -0.018(2) 0.001(2) -0.017(2)
C5 0.046(3) 0.050(3) 0.046(3) -0.016(2) 0.014(2) -0.014(2)
C8 0.058(3) 0.078(4) 0.066(4) -0.033(3) 0.015(3) -0.033(3)
C7 0.085(4) 0.127(6) 0.061(4) -0.054(4) 0.022(3) -0.040(4)
C9 0.035(2) 0.042(3) 0.046(3) -0.019(2) 0.010(2) -0.011(2)
C18 0.033(2) 0.039(3) 0.049(3) -0.013(2) 0.006(2) -0.013(2)
C19 0.045(3) 0.046(3) 0.053(3) -0.021(3) 0.010(2) -0.017(2)
C22 0.066(3) 0.049(4) 0.043(3) -0.019(3) 0.005(2) -0.018(3)
C21 0.057(3) 0.048(3) 0.042(3) -0.003(3) 0.003(2) -0.019(2)
C20 0.041(3) 0.046(3) 0.056(3) -0.014(3) 0.008(2) -0.010(2)
C23 0.045(3) 0.041(3) 0.052(3) -0.016(3) 0.006(2) -0.015(2)
C25 0.080(4) 0.046(4) 0.074(4) -0.014(3) 0.012(3) -0.017(3)
C24 0.139(6) 0.082(5) 0.057(4) -0.031(3) 0.011(4) -0.039(4)
C10 0.036(2) 0.041(3) 0.041(3) -0.013(2) 0.0095(19) -0.013(2)
C13 0.050(3) 0.042(3) 0.055(3) -0.014(2) 0.006(2) -0.020(2)
C14 0.038(3) 0.057(4) 0.066(3) -0.019(3) 0.006(2) -0.023(2)
C11 0.038(3) 0.046(3) 0.064(3) -0.022(3) 0.011(2) -0.017(2)
C12 0.034(3) 0.042(3) 0.070(3) -0.018(3) 0.007(2) -0.012(2)
C15 0.038(3) 0.051(3) 0.058(3) -0.016(3) 0.011(2) -0.014(2)
C16 0.089(5) 0.058(4) 0.155(6) -0.052(4) 0.032(4) -0.024(4)
C17 0.084(5) 0.073(5) 0.154(6) -0.050(4) 0.012(4) -0.043(4)
O1 0.065(2) 0.107(3) 0.066(2) -0.048(2) 0.003(2) -0.030(2)
O2 0.127(4) 0.066(3) 0.053(2) -0.004(2) 0.006(2) -0.031(3)
N1 0.055(3) 0.053(3) 0.109(4) -0.029(3) 0.010(3) -0.023(2)
O3 0.084(3) 0.089(3) 0.058(3) -0.011(2) 0.003(2) -0.028(2)
C26 0.083(4) 0.094(5) 0.069(4) -0.025(4) 0.007(3) -0.025(4)
C27 0.102(5) 0.090(5) 0.073(4) -0.020(4) 0.011(4) -0.047(4)
O4 0.149(6) 0.164(6) 0.169(6) -0.060(5) 0.064(5) -0.088(5)
C28 0.131(7) 0.195(10) 0.089(6) 0.004(7) -0.004(5) -0.090(7)
C29 0.158(10) 0.124(8) 0.146(8) -0.041(6) 0.017(7) -0.059(8)
O5 0.47(3) 0.86(4) 0.75(4) -0.29(3) 0.26(3) -0.18(3)

loop_
_atom_type_symbol
_atom_type_description
_atom_type_scat_dispersion_real
_atom_type_scat_dispersion_imag
_atom_type_scat_source
C C 0.0033 0.0016 'International Tables Vol C Tables 4.2.6.8 and 6.1.1.4'
H H 0.0000 0.0000 'International Tables Vol C Tables 4.2.6.8 and 6.1.1.4'
N N 0.0061 0.0033 'International Tables Vol C Tables 4.2.6.8 and 6.1.1.4'
O O 0.0106 0.0060 'International Tables Vol C Tables 4.2.6.8 and 6.1.1.4'

loop_
_geom_angle_atom_site_label_1
_geom_angle_atom_site_label_2
_geom_angle_atom_site_label_3
_geom_angle
_geom_angle_site_symmetry_1
_geom_angle_site_symmetry_3
C5 C4 C3 117.8(4) . .
C5 C4 C9 121.0(4) . .
C3 C4 C9 121.2(4) . .
C1 C2 C3 117.8(4) . .
C1 C2 C8 122.1(4) . .
C3 C2 C8 120.1(4) . .
C1 C6 C5 117.3(4) . .
C1 C6 C7 121.6(5) . .
C5 C6 C7 121.1(4) . .
C4 C3 C2 121.8(4) . .
C2 C1 C6 122.8(4) . .
C2 C1 O1 121.2(4) . .
C6 C1 O1 116.0(4) . .
C4 C5 C6 122.6(4) . .
C10 C9 C18 113.9(4) . .
C10 C9 C4 112.7(3) . .
C18 C9 C4 111.2(3) . .
C23 C18 C19 116.8(4) . .
C23 C18 C9 123.6(4) . .
C19 C18 C9 119.6(4) . .
C20 C19 C18 123.4(5) . .
C21 C22 C23 117.9(5) . .
C21 C22 C24 122.3(5) . .
C23 C22 C24 119.8(5) . .
C22 C21 C20 122.2(4) . .
C22 C21 O2 120.7(5) . .
C20 C21 O2 117.1(5) . .
C19 C20 C21 117.6(5) . .
C19 C20 C25 122.1(5) . .
C21 C20 C25 120.3(4) . .
C18 C23 C22 122.2(4) . .
C15 C10 C11 115.8(4) . .
C15 C10 C9 120.6(4) . .
C11 C10 C9 123.5(4) . .
N1 C13 C14 122.2(4) . .
N1 C13 C12 120.5(4) . .
C14 C13 C12 117.3(4) . .
C15 C14 C13 120.5(4) . .
C12 C11 C10 123.0(4) . .
C11 C12 C13 120.5(4) . .
C10 C15 C14 122.7(4) . .
C13 N1 C17 120.8(4) . .
C13 N1 C16 120.7(4) . .
C17 N1 C16 118.3(5) . .
C27 O3 C26 109.8(4) . .
O3 C26 C27 111.0(5) . 2_775
O3 C27 C26 110.5(5) . 2_775
C28 O4 C29 109.4(6) . .
O4 C28 C29 111.9(7) . 2_665
C28 C29 O4 108.7(8) 2_665 .

loop_
_geom_bond_atom_site_label_1
_geom_bond_atom_site_label_2
_geom_bond_distance
_geom_bond_site_symmetry_2
C4 C5 1.380(6) .
C4 C3 1.390(6) .
C4 C9 1.534(6) .
C2 C1 1.378(6) .
C2 C3 1.398(6) .
C2 C8 1.509(6) .
C6 C1 1.385(6) .
C6 C5 1.393(6) .
C6 C7 1.514(6) .
C1 O1 1.399(5) .
C9 C10 1.520(6) .
C9 C18 1.528(6) .
C18 C23 1.390(6) .
C18 C19 1.393(6) .
C19 C20 1.376(6) .
C22 C21 1.386(6) .
C22 C23 1.395(6) .
C22 C24 1.516(6) .
C21 C20 1.387(6) .
C21 O2 1.390(5) .
C20 C25 1.512(6) .
C10 C15 1.384(6) .
C10 C11 1.386(5) .
C13 N1 1.392(6) .
C13 C14 1.395(6) .
C13 C12 1.399(6) .
C14 C15 1.387(6) .
C11 C12 1.378(6) .
C16 N1 1.432(6) .
C17 N1 1.429(6) .
O3 C27 1.430(6) .
O3 C26 1.441(6) .
C26 C27 1.490(7) 2_775
C27 C26 1.490(7) 2_775
O4 C28 1.388(8) .
O4 C29 1.463(9) .
C28 C29 1.443(10) 2_665
C29 C28 1.443(10) 2_665
